data_2013880
loop_
_publ_author_name
'Nygren, Cara L.'
'Bragg, M. E. T.'
'Turner, John F. C.'

_publ_section_title
;Tetrakis(tetrahydrofuran-\k<i>O</i>)lithium
 <i>mer</i>-tris(carbazolyl-\k<i>N</i>)-<i>trans</i>-dichloro(tetrahydrofuran-\k<i>O</i>)zirconate
;
_journal_issue 2
_journal_name_full 'Acta Crystallographica Section C'
_journal_page_first m94
_journal_page_last m96
_journal_paper_doi 10.1107/S0108270104000605
_journal_volume 60
_journal_year 2004
_chemical_formula_iupac '[Li (C4 H8 O)4] [Zr Cl2 (C12 H8 N)3 (C4 H8 O)]'
_chemical_formula_moiety 'C16 H32 Li O4 1+, C40 H32 Cl2 N3 O Zr 1-'
_chemical_formula_sum 'C56 H64 Cl2 Li N3 O5 Zr'
_chemical_formula_weight 1028.16
_chemical_name_systematic
;
Tetrakis(tetrahydrofuran-\kO)lithium mer-tris(carbazolyl-\kN)-trans-dichloro-
(tetrahydrofuran-\kO)zirconate
;
_space_group_IT_number 15
_symmetry_cell_setting monoclinic
_symmetry_space_group_name_Hall '-C 2yc'
_symmetry_space_group_name_H-M 'C 1 2/c 1'
_atom_sites_solution_hydrogens geom
_atom_sites_solution_primary direct
_atom_sites_solution_secondary difmap
_audit_creation_method SHELXL-97
_cell_angle_alpha 90.00
_cell_angle_beta 113.220(5)
_cell_angle_gamma 90.00
_cell_formula_units_Z 4
_cell_length_a 14.984(5)
_cell_length_b 27.435(9)
_cell_length_c 13.574(4)
_cell_measurement_reflns_used 14112
_cell_measurement_temperature 173(2)
_cell_measurement_theta_max 26.070
_cell_measurement_theta_min 2.674
_cell_volume 5128(3)
_computing_cell_refinement 'SAINT (Bruker 1997)'
_computing_data_collection 'SMART (Bruker 1997)'
_computing_data_reduction SAINT
_computing_molecular_graphics 'SHELXTL (Bruker, 1997)'
_computing_publication_material SHELXTL
_computing_structure_refinement 'SHELXL97 (Sheldrick, 1997)'
_computing_structure_solution 'SHELXS97 (Sheldrick, 1997)'
_diffrn_ambient_temperature 173(2)
_diffrn_detector_area_resol_mean 'not measured'
_diffrn_measured_fraction_theta_full 0.992
_diffrn_measured_fraction_theta_max 0.992
_diffrn_measurement_device_type 'Bruker AXS CCD'
_diffrn_measurement_method '\f and \w scans'
_diffrn_radiation_monochromator graphite
_diffrn_radiation_source 'fine-focus sealed tube'
_diffrn_radiation_type MoK\a
_diffrn_radiation_wavelength 0.71073
_diffrn_reflns_av_R_equivalents 0.0366
_diffrn_reflns_av_sigmaI/netI 0.0295
_diffrn_reflns_limit_h_max 18
_diffrn_reflns_limit_h_min -18
_diffrn_reflns_limit_k_max 33
_diffrn_reflns_limit_k_min -33
_diffrn_reflns_limit_l_max 16
_diffrn_reflns_limit_l_min -16
_diffrn_reflns_number 24554
_diffrn_reflns_theta_full 26.11
_diffrn_reflns_theta_max 26.11
_diffrn_reflns_theta_min 1.48
_diffrn_standards_number 0
_exptl_absorpt_coefficient_mu 0.369
_exptl_absorpt_correction_T_max 0.946
_exptl_absorpt_correction_T_min 0.946
_exptl_absorpt_correction_type multi-scan
_exptl_absorpt_process_details '(SADABS; Sheldrick, 1996)'
_exptl_crystal_colour yellow
_exptl_crystal_density_diffrn 1.332
_exptl_crystal_density_method 'not measured'
_exptl_crystal_description block
_exptl_crystal_F_000 2152
_exptl_crystal_size_max 0.22
_exptl_crystal_size_mid 0.19
_exptl_crystal_size_min 0.15
_refine_diff_density_max 0.753
_refine_diff_density_min -0.471
_refine_ls_extinction_method none
_refine_ls_goodness_of_fit_ref 1.066
_refine_ls_hydrogen_treatment constr
_refine_ls_matrix_type full
_refine_ls_number_parameters 357
_refine_ls_number_reflns 5069
_refine_ls_number_restraints 30
_refine_ls_restrained_S_all 1.064
_refine_ls_R_factor_all 0.0464
_refine_ls_R_factor_gt 0.0323
_refine_ls_shift/su_max 0.000
_refine_ls_shift/su_mean 0.000
_refine_ls_structure_factor_coef Fsqd
_refine_ls_weighting_details 'calc w=1/[\s^2^(Fo^2^)+(0.038P)^2^+5.9992P] where P=(Fo^2^+2Fc^2^)/3'
_refine_ls_weighting_scheme calc
_refine_ls_wR_factor_gt 0.0792
_refine_ls_wR_factor_ref 0.0884
_reflns_number_gt 4128
_reflns_number_total 5069
_reflns_threshold_expression I>2\s(I)
_cod_data_source_file sq1141.cif
_cod_data_source_block I
_cod_depositor_comments
;
The following automatic conversions were performed:
'_symmetry_cell_setting' value 'Monoclinic' changed to 'monoclinic'
according to '/home/saulius/struct/CIF-dictionaries/cif_core.dic'
dictionary named 'cif_core.dic' version 2.4.1 from 2010-06-29.

Automatic conversion script
Id: cif_fix_enum 1527 2010-12-29 10:47:43Z saulius 

The following automatic conversions were performed:

'_symmetry_cell_setting' value 'Monoclinic' changed to 'monoclinic'
according to /home/saulius/struct/CIF-dictionaries/cif_core.dic
dictionary named 'cif_core.dic' version 2.4.1 from 2010-06-29.

Automatic conversion script
Id: cif_fix_values 1715 2011-07-08 13:25:40Z adriana 
;
_cod_original_sg_symbol_H-M 'C 2/c'
_cod_database_code 2013880
_cod_database_fobs_code 2013880

loop_
_symmetry_equiv_pos_as_xyz
'x, y, z'
'-x, y, -z+1/2'
'x+1/2, y+1/2, z'
'-x+1/2, y+1/2, -z+1/2'
'-x, -y, -z'
'x, -y, z-1/2'
'-x+1/2, -y+1/2, -z'
'x+1/2, -y+1/2, z-1/2'

loop_
_atom_site_label
_atom_site_fract_x
_atom_site_fract_y
_atom_site_fract_z
_atom_site_U_iso_or_equiv
_atom_site_adp_type
_atom_site_calc_flag
_atom_site_refinement_flags
_atom_site_occupancy
_atom_site_disorder_assembly
_atom_site_disorder_group
_atom_site_type_symbol
C1 0.22805(15) 0.41059(7) 0.90270(16) 0.0257(4) Uani d . 1 . . C
C2 0.21395(15) 0.37118(8) 0.95987(16) 0.0292(5) Uani d . 1 . . C
H2 0.1519 0.3563 0.9388 0.035 Uiso calc R 1 . . H
C3 0.29215(16) 0.35414(8) 1.04798(17) 0.0332(5) Uani d . 1 . . C
H3 0.2830 0.3273 1.0872 0.040 Uiso calc R 1 . . H
C4 0.38387(16) 0.37526(8) 1.08076(18) 0.0356(5) Uani d . 1 . . C
H4 0.4358 0.3634 1.1427 0.043 Uiso calc R 1 . . H
C5 0.39930(16) 0.41336(8) 1.02340(18) 0.0341(5) Uani d . 1 . . C
H5 0.4620 0.4274 1.0444 0.041 Uiso calc R 1 . . H
C6 0.32164(15) 0.43108(8) 0.93399(16) 0.0286(5) Uani d . 1 . . C
C7 0.31350(16) 0.46892(8) 0.85762(17) 0.0311(5) Uani d . 1 . . C
C8 0.38098(18) 0.50074(10) 0.8452(2) 0.0438(6) Uani d . 1 . . C
H8 0.4470 0.5000 0.8941 0.053 Uiso calc R 1 . . H
C9 0.3505(2) 0.53318(10) 0.7613(2) 0.0516(7) Uani d . 1 . . C
H9 0.3957 0.5552 0.7524 0.062 Uiso calc R 1 . . H
C10 0.25322(19) 0.53400(10) 0.6887(2) 0.0474(6) Uani d . 1 . . C
H10 0.2335 0.5568 0.6313 0.057 Uiso calc R 1 . . H
C11 0.18513(17) 0.50240(9) 0.69857(18) 0.0363(5) Uani d . 1 . . C
H11 0.1196 0.5030 0.6483 0.044 Uiso calc R 1 . . H
C12 0.21506(16) 0.46947(8) 0.78441(16) 0.0295(5) Uani d . 1 . . C
C13 0.06033(15) 0.31511(8) 0.72147(16) 0.0288(4) Uani d . 1 . . C
C14 0.13402(16) 0.32748(9) 0.68802(18) 0.0363(5) Uani d . 1 . . C
H14 0.1484 0.3606 0.6801 0.044 Uiso calc R 1 . . H
C15 0.18584(18) 0.29000(10) 0.6666(2) 0.0435(6) Uani d . 1 . . C
H15 0.2366 0.2978 0.6440 0.052 Uiso calc R 1 . . H
C16 0.16548(18) 0.24104(10) 0.6772(2) 0.0457(6) Uani d . 1 . . C
H16 0.2025 0.2162 0.6621 0.055 Uiso calc R 1 . . H
C17 0.09239(17) 0.22851(9) 0.70927(18) 0.0402(6) Uani d . 1 . . C
H17 0.0780 0.1952 0.7158 0.048 Uiso calc R 1 . . H
C18 0.03924(15) 0.26571(8) 0.73230(16) 0.0312(5) Uani d . 1 . . C
C19 -0.05791(19) 0.53906(8) 0.65815(19) 0.0397(6) Uani d . 1 . . C
H19A -0.1272 0.5391 0.6476 0.048 Uiso calc R 1 A 1 H
H19B -0.0527 0.5276 0.5915 0.048 Uiso calc R 1 A 1 H
C21 0.4067(2) 0.29132(10) 0.9026(2) 0.0486(6) Uani d . 1 . . C
H21A 0.3533 0.3134 0.8594 0.058 Uiso calc R 1 . . H
H21B 0.4519 0.3096 0.9654 0.058 Uiso calc R 1 . . H
C22 0.3668(2) 0.24759(11) 0.9387(2) 0.0520(7) Uani d . 1 . . C
H22A 0.2956 0.2451 0.8987 0.062 Uiso calc R 1 . . H
H22B 0.3812 0.2495 1.0163 0.062 Uiso calc R 1 . . H
C23 0.4182(2) 0.20439(12) 0.9143(3) 0.0667(9) Uani d . 1 . . C
H23A 0.4490 0.1838 0.9788 0.080 Uiso calc R 1 . . H
H23B 0.3719 0.1842 0.8560 0.080 Uiso calc R 1 . . H
C24 0.4919(3) 0.22601(12) 0.8812(3) 0.0804(11) Uani d . 1 . . C
H24A 0.5549 0.2287 0.9434 0.096 Uiso calc R 1 . . H
H24B 0.5010 0.2056 0.8258 0.096 Uiso calc R 1 . . H
C20 -0.0141(15) 0.5892(5) 0.6885(10) 0.045(3) Uani d PU 0.38(3) . 1 C
H20A -0.0620 0.6150 0.6526 0.054 Uiso calc PR 0.38(3) . 1 H
H20B 0.0435 0.5933 0.6708 0.054 Uiso calc PR 0.38(3) . 1 H
C25 0.3628(16) 0.3999(8) 0.6704(19) 0.082(6) Uani d PU 0.61(4) B 1 C
H25A 0.4148 0.4247 0.6978 0.099 Uiso calc PR 0.61(4) B 1 H
H25B 0.3358 0.3944 0.7253 0.099 Uiso calc PR 0.61(4) B 1 H
C26 0.2817(14) 0.4178(7) 0.5642(11) 0.083(5) Uani d PU 0.54(3) B 1 C
H26C 0.2180 0.4178 0.5703 0.099 Uiso calc PR 0.54(3) B 1 H
H26D 0.2958 0.4512 0.5469 0.099 Uiso calc PR 0.54(3) B 1 H
C27 0.2812(11) 0.3850(8) 0.4851(14) 0.100(5) Uani d PU 0.54(3) B 1 C
H27A 0.2901 0.4028 0.4262 0.120 Uiso calc PR 0.54(3) B 1 H
H27B 0.2182 0.3676 0.4551 0.120 Uiso calc PR 0.54(3) B 1 H
C28 0.3613(15) 0.3495(8) 0.5340(15) 0.081(5) Uani d PU 0.61(4) B 1 C
H28A 0.3366 0.3158 0.5157 0.097 Uiso calc PR 0.61(4) B 1 H
H28B 0.4126 0.3550 0.5063 0.097 Uiso calc PR 0.61(4) B 1 H
C20' -0.0502(10) 0.5900(3) 0.7064(11) 0.068(3) Uani d PU 0.62(3) . 2 C
H20C -0.0570 0.6156 0.6524 0.081 Uiso calc PR 0.62(3) . 2 H
H20D -0.1002 0.5951 0.7361 0.081 Uiso calc PR 0.62(3) . 2 H
C25' 0.361(2) 0.4004(9) 0.682(3) 0.053(5) Uani d PU 0.39(4) B 2 C
H25C 0.3044 0.3922 0.6996 0.064 Uiso calc PR 0.39(4) B 2 H
H25D 0.4110 0.4167 0.7447 0.064 Uiso calc PR 0.39(4) B 2 H
C26' 0.332(2) 0.4306(6) 0.5852(16) 0.101(5) Uani d PU 0.46(3) B 2 C
H26A 0.2726 0.4492 0.5742 0.121 Uiso calc PR 0.46(3) B 2 H
H26B 0.3847 0.4538 0.5907 0.121 Uiso calc PR 0.46(3) B 2 H
C27' 0.316(2) 0.3969(11) 0.4990(17) 0.130(9) Uani d PU 0.46(3) B 2 C
H27C 0.2498 0.3827 0.4741 0.156 Uiso calc PR 0.46(3) B 2 H
H27D 0.3240 0.4130 0.4378 0.156 Uiso calc PR 0.46(3) B 2 H
C28' 0.383(2) 0.3631(12) 0.543(2) 0.066(6) Uani d PU 0.39(4) B 2 C
H28C 0.4444 0.3731 0.5362 0.079 Uiso calc PR 0.39(4) B 2 H
H28D 0.3619 0.3320 0.5036 0.079 Uiso calc PR 0.39(4) B 2 H
Cl1 0.01009(4) 0.42858(2) 0.93441(4) 0.03433(14) Uani d . 1 . . Cl
Li1 0.5000 0.3143(2) 0.7500 0.0424(13) Uani d S 1 . . Li
N1 0.15995(12) 0.43434(6) 0.81169(13) 0.0265(4) Uani d . 1 . . N
N2 0.0000 0.34652(9) 0.7500 0.0272(5) Uani d S 1 . . N
O1 0.0000 0.50794(7) 0.7500 0.0309(5) Uani d S 1 . . O
O2 0.45709(14) 0.27326(6) 0.83919(14) 0.0464(4) Uani d . 1 . . O
O3 0.40063(14) 0.35634(7) 0.64931(14) 0.0518(5) Uani d . 1 . . O
Zr1 0.0000 0.425522(10) 0.7500 0.02317(9) Uani d S 1 . . Zr

loop_
_atom_site_aniso_label
_atom_site_aniso_U_11
_atom_site_aniso_U_22
_atom_site_aniso_U_33
_atom_site_aniso_U_12
_atom_site_aniso_U_13
_atom_site_aniso_U_23
C1 0.0276(11) 0.0260(11) 0.0249(10) 0.0008(8) 0.0119(8) -0.0024(8)
C2 0.0290(11) 0.0288(11) 0.0297(11) -0.0014(9) 0.0116(9) 0.0003(9)
C3 0.0355(12) 0.0297(12) 0.0327(11) 0.0028(9) 0.0118(10) 0.0048(9)
C4 0.0323(12) 0.0359(13) 0.0316(11) 0.0054(10) 0.0050(9) 0.0021(10)
C5 0.0267(11) 0.0348(13) 0.0357(12) -0.0039(9) 0.0069(9) -0.0058(10)
C6 0.0295(11) 0.0280(11) 0.0286(10) -0.0038(9) 0.0117(9) -0.0046(9)
C7 0.0315(12) 0.0319(12) 0.0299(11) -0.0059(9) 0.0121(9) -0.0020(9)
C8 0.0385(13) 0.0486(15) 0.0390(13) -0.0169(11) 0.0096(11) 0.0011(11)
C9 0.0505(16) 0.0532(17) 0.0486(15) -0.0263(13) 0.0170(13) 0.0057(13)
C10 0.0534(16) 0.0492(16) 0.0376(13) -0.0148(12) 0.0159(12) 0.0106(11)
C11 0.0383(13) 0.0394(13) 0.0310(11) -0.0061(10) 0.0134(10) 0.0040(10)
C12 0.0331(12) 0.0304(12) 0.0271(10) -0.0060(9) 0.0141(9) -0.0019(9)
C13 0.0254(10) 0.0309(11) 0.0258(10) 0.0008(9) 0.0056(8) -0.0061(9)
C14 0.0319(12) 0.0398(13) 0.0389(12) -0.0023(10) 0.0157(10) -0.0094(10)
C15 0.0342(13) 0.0550(17) 0.0421(13) 0.0025(11) 0.0159(11) -0.0131(12)
C16 0.0404(14) 0.0494(16) 0.0411(13) 0.0132(12) 0.0093(11) -0.0149(12)
C17 0.0425(14) 0.0324(13) 0.0329(12) 0.0056(10) 0.0014(10) -0.0062(10)
C18 0.0295(11) 0.0305(12) 0.0245(10) 0.0016(9) 0.0010(9) -0.0033(9)
C19 0.0468(14) 0.0321(13) 0.0372(13) 0.0070(11) 0.0132(11) 0.0116(10)
C21 0.0481(15) 0.0526(17) 0.0517(15) -0.0040(12) 0.0268(13) -0.0043(13)
C22 0.0526(16) 0.0651(19) 0.0402(14) -0.0121(14) 0.0203(12) 0.0026(13)
C23 0.073(2) 0.0557(19) 0.074(2) -0.0022(16) 0.0322(18) 0.0190(16)
C24 0.124(3) 0.059(2) 0.087(2) 0.024(2) 0.073(2) 0.0206(18)
C20 0.066(9) 0.030(4) 0.040(5) 0.007(5) 0.023(5) 0.010(3)
C25 0.086(10) 0.072(9) 0.080(9) 0.021(8) 0.025(7) -0.021(7)
C26 0.093(9) 0.085(9) 0.080(7) 0.051(7) 0.045(7) 0.025(6)
C27 0.059(7) 0.157(12) 0.070(6) 0.060(7) 0.010(5) 0.006(7)
C28 0.100(9) 0.092(9) 0.030(3) 0.028(6) 0.005(5) -0.005(5)
C20' 0.074(6) 0.031(3) 0.082(7) 0.006(4) 0.014(4) 0.002(3)
C25' 0.069(11) 0.042(9) 0.075(10) 0.019(8) 0.057(9) 0.009(7)
C26' 0.104(13) 0.069(8) 0.118(10) 0.023(8) 0.029(10) 0.013(7)
C27' 0.125(18) 0.164(16) 0.078(9) 0.055(15) 0.014(11) 0.077(11)
C28' 0.067(9) 0.086(13) 0.048(9) 0.042(9) 0.026(8) 0.000(8)
Cl1 0.0393(3) 0.0420(3) 0.0242(3) 0.0064(2) 0.0151(2) 0.0017(2)
Li1 0.053(4) 0.043(3) 0.036(3) 0.000 0.022(3) 0.000
N1 0.0285(9) 0.0271(10) 0.0244(8) -0.0010(7) 0.0112(7) 0.0026(7)
N2 0.0257(13) 0.0285(13) 0.0292(12) 0.000 0.0126(10) 0.000
O1 0.0369(12) 0.0260(11) 0.0271(10) 0.000 0.0097(9) 0.000
O2 0.0649(12) 0.0405(10) 0.0437(10) -0.0011(9) 0.0321(9) 0.0040(8)
O3 0.0608(12) 0.0527(12) 0.0418(10) 0.0181(9) 0.0201(9) -0.0016(8)
Zr1 0.02486(15) 0.02480(16) 0.02092(14) 0.000 0.01019(11) 0.000

loop_
_atom_type_symbol
_atom_type_description
_atom_type_scat_dispersion_real
_atom_type_scat_dispersion_imag
_atom_type_scat_source
C C 0.0033 0.0016 'International Tables Vol C Tables 4.2.6.8 and 6.1.1.4'
H H 0.0000 0.0000 'International Tables Vol C Tables 4.2.6.8 and 6.1.1.4'
Li Li -0.0003 0.0001 'International Tables Vol C Tables 4.2.6.8 and 6.1.1.4'
N N 0.0061 0.0033 'International Tables Vol C Tables 4.2.6.8 and 6.1.1.4'
O O 0.0106 0.0060 'International Tables Vol C Tables 4.2.6.8 and 6.1.1.4'
Cl Cl 0.1484 0.1585 'International Tables Vol C Tables 4.2.6.8 and 6.1.1.4'
Zr Zr -2.9673 0.5597 'International Tables Vol C Tables 4.2.6.8 and 6.1.1.4'

loop_
_geom_angle_atom_site_label_1
_geom_angle_atom_site_label_2
_geom_angle_atom_site_label_3
_geom_angle_site_symmetry_1
_geom_angle_site_symmetry_3
_geom_angle
_geom_angle_publ_flag
C2 C1 C6 . . 119.46(19) ?
C2 C1 N1 . . 128.91(19) ?
C6 C1 N1 . . 111.62(18) ?
C3 C2 C1 . . 118.7(2) ?
C3 C2 H2 . . 120.7 ?
C1 C2 H2 . . 120.7 ?
C2 C3 C4 . . 121.9(2) ?
C2 C3 H3 . . 119.1 ?
C4 C3 H3 . . 119.1 ?
C5 C4 C3 . . 120.0(2) ?
C5 C4 H4 . . 120.0 ?
C3 C4 H4 . . 120.0 ?
C4 C5 C6 . . 119.2(2) ?
C4 C5 H5 . . 120.4 ?
C6 C5 H5 . . 120.4 ?
C5 C6 C1 . . 120.7(2) ?
C5 C6 C7 . . 133.1(2) ?
C1 C6 C7 . . 106.19(18) ?
C8 C7 C12 . . 120.8(2) ?
C8 C7 C6 . . 132.8(2) ?
C12 C7 C6 . . 106.39(18) ?
C9 C8 C7 . . 119.0(2) ?
C9 C8 H8 . . 120.5 ?
C7 C8 H8 . . 120.5 ?
C8 C9 C10 . . 120.5(2) ?
C8 C9 H9 . . 119.8 ?
C10 C9 H9 . . 119.8 ?
C11 C10 C9 . . 121.6(2) ?
C11 C10 H10 . . 119.2 ?
C9 C10 H10 . . 119.2 ?
C10 C11 C12 . . 118.5(2) ?
C10 C11 H11 . . 120.7 ?
C12 C11 H11 . . 120.7 ?
C11 C12 N1 . . 129.1(2) ?
C11 C12 C7 . . 119.57(19) ?
N1 C12 C7 . . 111.34(18) ?
C14 C13 N2 . . 128.2(2) ?
C14 C13 C18 . . 120.5(2) ?
N2 C13 C18 . . 111.35(19) ?
C15 C14 C13 . . 118.0(2) ?
C15 C14 H14 . . 121.0 ?
C13 C14 H14 . . 121.0 ?
C14 C15 C16 . . 121.9(2) ?
C14 C15 H15 . . 119.1 ?
C16 C15 H15 . . 119.1 ?
C17 C16 C15 . . 120.5(2) ?
C17 C16 H16 . . 119.8 ?
C15 C16 H16 . . 119.8 ?
C16 C17 C18 . . 118.8(2) ?
C16 C17 H17 . . 120.6 ?
C18 C17 H17 . . 120.6 ?
C17 C18 C13 . . 120.3(2) ?
C17 C18 C18 . 2_556 133.35(15) ?
C13 C18 C18 . 2_556 106.34(12) ?
O1 C19 C20 . . 104.4(6) ?
O1 C19 C20' . . 104.3(4) ?
O1 C19 H19A . . 110.9 ?
C20 C19 H19A . . 110.9 ?
C20' C19 H19A . . 87.6 ?
O1 C19 H19B . . 110.9 ?
C20 C19 H19B . . 110.9 ?
C20' C19 H19B . . 131.5 ?
H19A C19 H19B . . 108.9 ?
O2 C21 C22 . . 106.8(2) ?
O2 C21 H21A . . 110.4 ?
C22 C21 H21A . . 110.4 ?
O2 C21 H21B . . 110.4 ?
C22 C21 H21B . . 110.4 ?
H21A C21 H21B . . 108.6 ?
C21 C22 C23 . . 104.5(2) ?
C21 C22 H22A . . 110.9 ?
C23 C22 H22A . . 110.9 ?
C21 C22 H22B . . 110.9 ?
C23 C22 H22B . . 110.9 ?
H22A C22 H22B . . 108.9 ?
C24 C23 C22 . . 104.9(3) ?
C24 C23 H23A . . 110.8 ?
C22 C23 H23A . . 110.8 ?
C24 C23 H23B . . 110.8 ?
C22 C23 H23B . . 110.8 ?
H23A C23 H23B . . 108.8 ?
O2 C24 C23 . . 106.7(3) ?
O2 C24 H24A . . 110.4 ?
C23 C24 H24A . . 110.4 ?
O2 C24 H24B . . 110.4 ?
C23 C24 H24B . . 110.4 ?
H24A C24 H24B . . 108.6 ?
C19 C20 C20 . 2_556 101.4(7) ?
C19 C20 H20A . . 111.5 ?
C20 C20 H20A 2_556 . 111.5 ?
C19 C20 H20B . . 111.5 ?
C20 C20 H20B 2_556 . 111.5 ?
H20A C20 H20B . . 109.3 ?
O3 C25 C26 . . 108.2(16) ?
O3 C25 H25A . . 110.1 ?
C26 C25 H25A . . 110.1 ?
O3 C25 H25B . . 110.1 ?
C26 C25 H25B . . 110.1 ?
H25A C25 H25B . . 108.4 ?
C27 C26 C25 . . 105.9(12) ?
C27 C26 H26C . . 110.5 ?
C25 C26 H26C . . 110.6 ?
C27 C26 H26D . . 110.6 ?
C25 C26 H26D . . 110.6 ?
H26C C26 H26D . . 108.7 ?
C26 C27 C28 . . 108.7(13) ?
C26 C27 H27A . . 110.0 ?
C28 C27 H27A . . 110.0 ?
C26 C27 H27B . . 110.0 ?
C28 C27 H27B . . 110.0 ?
H27A C27 H27B . . 108.3 ?
O3 C28 C27 . . 108.1(13) ?
O3 C28 H28A . . 110.1 ?
C27 C28 H28A . . 110.1 ?
O3 C28 H28B . . 110.1 ?
C27 C28 H28B . . 110.1 ?
H28A C28 H28B . . 108.4 ?
C20' C20' C19 2_556 . 102.7(8) ?
C20' C20' H20C 2_556 . 111.2 ?
C19 C20' H20C . . 111.2 ?
C20' C20' H20D 2_556 . 111.2 ?
C19 C20' H20D . . 111.2 ?
H20C C20' H20D . . 109.1 ?
C26' C25' O3 . . 101(2) ?
C26' C25' H25C . . 111.5 ?
O3 C25' H25C . . 111.5 ?
C26' C25' H25D . . 111.5 ?
O3 C25' H25D . . 111.5 ?
H25C C25' H25D . . 109.3 ?
C27' C26' C25' . . 105.4(18) ?
C27' C26' H26A . . 110.7 ?
C25' C26' H26A . . 110.7 ?
C27' C26' H26B . . 110.7 ?
C25' C26' H26B . . 110.7 ?
H26A C26' H26B . . 108.8 ?
C28' C27' C26' . . 103.2(18) ?
C28' C27' H27C . . 111.1 ?
C26' C27' H27C . . 111.1 ?
C28' C27' H27D . . 111.1 ?
C26' C27' H27D . . 111.1 ?
H27C C27' H27D . . 109.1 ?
C27' C28' O3 . . 110.9(17) ?
C27' C28' H28C . . 109.5 ?
O3 C28' H28C . . 109.5 ?
C27' C28' H28D . . 109.5 ?
O3 C28' H28D . . 109.5 ?
H28C C28' H28D . . 108.1 ?
O2 Li1 O2 2_656 . 109.0(3) ?
O2 Li1 O3 2_656 2_656 115.53(8) ?
O2 Li1 O3 . 2_656 104.78(8) ?
O2 Li1 O3 2_656 . 104.78(8) ?
O2 Li1 O3 . . 115.53(8) ?
O3 Li1 O3 2_656 . 107.6(3) ?
C12 N1 C1 . . 104.41(17) ?
C12 N1 Zr1 . . 129.24(14) ?
C1 N1 Zr1 . . 125.44(13) ?
C13 N2 C13 . 2_556 104.6(2) ?
C13 N2 Zr1 . . 127.70(12) ?
C13 N2 Zr1 2_556 . 127.70(12) ?
C19 O1 C19 2_556 . 109.4(2) ?
C19 O1 Zr1 2_556 . 125.30(12) ?
C19 O1 Zr1 . . 125.30(12) ?
C24 O2 C21 . . 105.6(2) ?
C24 O2 Li1 . . 128.1(2) ?
C21 O2 Li1 . . 123.7(2) ?
C28' O3 C25 . . 100.2(13) ?
C25 O3 C28 . . 107.8(12) ?
C28' O3 C25' . . 105.9(14) ?
C28 O3 C25' . . 112.8(15) ?
C28' O3 Li1 . . 126.1(8) ?
C25 O3 Li1 . . 128.3(10) ?
C28 O3 Li1 . . 123.5(7) ?
C25' O3 Li1 . . 123.6(14) ?
N2 Zr1 N1 . 2_556 96.26(4) yes
N1 Zr1 N1 . 2_556 167.49(9) yes
N2 Zr1 O1 . . 180.0 ?
N1 Zr1 O1 2_556 . 83.74(4) ?
N2 Zr1 Cl1 . . 91.965(15) ?
N1 Zr1 Cl1 2_556 . 90.24(4) ?
N2 Zr1 Cl1 . 2_556 91.965(15) ?
N1 Zr1 Cl1 . 2_556 90.24(4) ?
N1 Zr1 Cl1 2_556 2_556 89.33(4) ?
O1 Zr1 Cl1 . 2_556 88.035(15) ?
Cl1 Zr1 Cl1 . 2_556 176.07(3) yes

loop_
_geom_bond_atom_site_label_1
_geom_bond_atom_site_label_2
_geom_bond_site_symmetry_2
_geom_bond_distance
_geom_bond_publ_flag
C1 C2 . 1.395(3) ?
C1 C6 . 1.412(3) ?
C1 N1 . 1.413(3) ?
C2 C3 . 1.384(3) ?
C2 H2 . 0.9500 ?
C3 C4 . 1.393(3) ?
C3 H3 . 0.9500 ?
C4 C5 . 1.376(3) ?
C4 H4 . 0.9500 ?
C5 C6 . 1.396(3) ?
C5 H5 . 0.9500 ?
C6 C7 . 1.438(3) ?
C7 C8 . 1.395(3) ?
C7 C12 . 1.417(3) ?
C8 C9 . 1.375(4) ?
C8 H8 . 0.9500 ?
C9 C10 . 1.401(4) ?
C9 H9 . 0.9500 ?
C10 C11 . 1.385(3) ?
C10 H10 . 0.9500 ?
C11 C12 . 1.401(3) ?
C11 H11 . 0.9500 ?
C12 N1 . 1.410(3) ?
C13 C14 . 1.391(3) ?
C13 N2 . 1.409(3) ?
C13 C18 . 1.413(3) ?
C14 C15 . 1.387(3) ?
C14 H14 . 0.9500 ?
C15 C16 . 1.397(4) ?
C15 H15 . 0.9500 ?
C16 C17 . 1.372(4) ?
C16 H16 . 0.9500 ?
C17 C18 . 1.404(3) ?
C17 H17 . 0.9500 ?
C18 C18 2_556 1.435(4) ?
C19 C20 . 1.509(13) ?
C19 C20' . 1.528(10) ?
C19 H19A . 0.9900 ?
C19 H19B . 0.9900 ?
C21 O2 . 1.438(3) ?
C21 C22 . 1.506(4) ?
C21 H21A . 0.9900 ?
C21 H21B . 0.9900 ?
C22 C23 . 1.519(4) ?
C22 H22A . 0.9900 ?
C22 H22B . 0.9900 ?
C23 C24 . 1.472(5) ?
C23 H23A . 0.9900 ?
C23 H23B . 0.9900 ?
C24 O2 . 1.430(4) ?
C24 H24A . 0.9900 ?
C24 H24B . 0.9900 ?
C20 C20 2_556 1.55(2) ?
C20 H20A . 0.9900 ?
C20 H20B . 0.9900 ?
C25 O3 . 1.40(2) ?
C25 C26 . 1.55(3) ?
C25 H25A . 0.9900 ?
C25 H25B . 0.9900 ?
C26 C27 . 1.40(2) ?
C26 H26C . 0.9900 ?
C26 H26D . 0.9900 ?
C27 C28 . 1.48(2) ?
C27 H27A . 0.9900 ?
C27 H27B . 0.9900 ?
C28 O3 . 1.451(18) ?
C28 H28A . 0.9900 ?
C28 H28B . 0.9900 ?
C20' C20' 2_556 1.50(2) ?
C20' H20C . 0.9900 ?
C20' H20D . 0.9900 ?
C25' C26' . 1.47(3) ?
C25' O3 . 1.49(3) ?
C25' H25C . 0.9900 ?
C25' H25D . 0.9900 ?
C26' C27' . 1.43(3) ?
C26' H26A . 0.9900 ?
C26' H26B . 0.9900 ?
C27' C28' . 1.33(3) ?
C27' H27C . 0.9900 ?
C27' H27D . 0.9900 ?
C28' O3 . 1.38(3) ?
C28' H28C . 0.9900 ?
C28' H28D . 0.9900 ?
Li1 O2 2_656 1.939(4) yes
Li1 O3 2_656 1.952(4) yes
N2 C13 2_556 1.409(3) ?
N2 Zr1 . 2.167(3) yes
O1 C19 2_556 1.478(2) ?
O1 Zr1 . 2.261(2) yes
Zr1 N1 2_556 2.2185(18) yes
Zr1 Cl1 2_556 2.4488(9) yes

loop_
_geom_torsion_atom_site_label_1
_geom_torsion_atom_site_label_2
_geom_torsion_atom_site_label_3
_geom_torsion_atom_site_label_4
_geom_torsion_site_symmetry_1
_geom_torsion_site_symmetry_4
_geom_torsion
_geom_torsion_publ_flag
C6 C1 C2 C3 . . 1.8(3) ?
N1 C1 C2 C3 . . -179.5(2) ?
C1 C2 C3 C4 . . 0.1(3) ?
C2 C3 C4 C5 . . -1.7(3) ?
C3 C4 C5 C6 . . 1.4(3) ?
C4 C5 C6 C1 . . 0.4(3) ?
C4 C5 C6 C7 . . -178.9(2) ?
C2 C1 C6 C5 . . -2.1(3) ?
N1 C1 C6 C5 . . 178.98(19) ?
C2 C1 C6 C7 . . 177.41(19) ?
N1 C1 C6 C7 . . -1.5(2) ?
C5 C6 C7 C8 . . 1.2(4) ?
C1 C6 C7 C8 . . -178.2(2) ?
C5 C6 C7 C12 . . 179.7(2) ?
C1 C6 C7 C12 . . 0.3(2) ?
C12 C7 C8 C9 . . 0.7(4) ?
C6 C7 C8 C9 . . 179.0(3) ?
C7 C8 C9 C10 . . -0.5(4) ?
C8 C9 C10 C11 . . -0.2(4) ?
C9 C10 C11 C12 . . 0.8(4) ?
C10 C11 C12 N1 . . 179.6(2) ?
C10 C11 C12 C7 . . -0.7(3) ?
C8 C7 C12 C11 . . -0.1(3) ?
C6 C7 C12 C11 . . -178.8(2) ?
C8 C7 C12 N1 . . 179.7(2) ?
C6 C7 C12 N1 . . 1.0(2) ?
N2 C13 C14 C15 . . 178.40(18) ?
C18 C13 C14 C15 . . -0.4(3) ?
C13 C14 C15 C16 . . 0.3(3) ?
C14 C15 C16 C17 . . 0.2(4) ?
C15 C16 C17 C18 . . -0.7(3) ?
C16 C17 C18 C13 . . 0.6(3) ?
C16 C17 C18 C18 . 2_556 -179.4(3) ?
C14 C13 C18 C17 . . -0.1(3) ?
N2 C13 C18 C17 . . -179.06(17) ?
C14 C13 C18 C18 . 2_556 179.9(2) ?
N2 C13 C18 C18 . 2_556 1.0(3) ?
O2 C21 C22 C23 . . 13.2(3) ?
C21 C22 C23 C24 . . 7.6(3) ?
C22 C23 C24 O2 . . -26.1(4) ?
O1 C19 C20 C20 . 2_556 -35.0(17) ?
C20' C19 C20 C20 . 2_556 58.1(14) ?
O3 C25 C26 C27 . . -4(2) ?
C25 C26 C27 C28 . . -4(2) yes
C26 C27 C28 O3 . . 10(2) ?
O1 C19 C20' C20' . 2_556 33.2(18) ?
C20 C19 C20' C20' . 2_556 -60.4(17) ?
O3 C25' C26' C27' . . 25(2) ?
C25' C26' C27' C28' . . -36(3) yes
C26' C27' C28' O3 . . 34(3) ?
C11 C12 N1 C1 . . 177.9(2) ?
C7 C12 N1 C1 . . -1.9(2) ?
C11 C12 N1 Zr1 . . -12.7(3) ?
C7 C12 N1 Zr1 . . 167.53(14) ?
C2 C1 N1 C12 . . -176.7(2) ?
C6 C1 N1 C12 . . 2.1(2) ?
C2 C1 N1 Zr1 . . 13.3(3) ?
C6 C1 N1 Zr1 . . -167.84(13) ?
C14 C13 N2 C13 . 2_556 -179.3(3) ?
C18 C13 N2 C13 . 2_556 -0.38(10) ?
C14 C13 N2 Zr1 . . 0.7(3) ?
C18 C13 N2 Zr1 . . 179.62(10) ?
C20 C19 O1 C19 . 2_556 13.9(7) ?
C20' C19 O1 C19 . 2_556 -12.6(7) ?
C20 C19 O1 Zr1 . . -166.1(7) ?
C20' C19 O1 Zr1 . . 167.4(7) ?
C23 C24 O2 C21 . . 35.0(4) ?
C23 C24 O2 Li1 . . -163.0(2) ?
C22 C21 O2 C24 . . -29.7(3) ?
C22 C21 O2 Li1 . . 167.32(17) ?
O2 Li1 O2 C24 2_656 . 31.1(3) ?
O3 Li1 O2 C24 2_656 . -93.1(4) ?
O3 Li1 O2 C24 . . 148.7(3) ?
O2 Li1 O2 C21 2_656 . -169.9(2) ?
O3 Li1 O2 C21 2_656 . 65.9(2) ?
O3 Li1 O2 C21 . . -52.3(3) ?
C27' C28' O3 C25 . . -19(3) ?
C27' C28' O3 C28 . . 96(5) ?
C27' C28' O3 C25' . . -18(4) ?
C27' C28' O3 Li1 . . -175(2) ?
C26 C25 O3 C28' . . 28.1(18) ?
C26 C25 O3 C28 . . 9.7(17) ?
C26 C25 O3 C25' . . -14E1(2) ?
C26 C25 O3 Li1 . . -177.1(9) ?
C27 C28 O3 C28' . . -81(4) ?
C27 C28 O3 C25 . . -12.0(19) ?
C27 C28 O3 C25' . . -9(2) ?
C27 C28 O3 Li1 . . 174.4(12) ?
C26' C25' O3 C28' . . -5(3) ?
C26' C25' O3 C25 . . 8(19) ?
C26' C25' O3 C28 . . -25(2) ?
C26' C25' O3 Li1 . . 152.4(15) ?
O2 Li1 O3 C28' 2_656 . -14(2) ?
O2 Li1 O3 C28' . . -134.2(19) ?
O3 Li1 O3 C28' 2_656 . 109.2(19) ?
O2 Li1 O3 C25 2_656 . -163.1(11) ?
O2 Li1 O3 C25 . . 77.0(12) ?
O3 Li1 O3 C25 2_656 . -39.6(11) ?
O2 Li1 O3 C28 2_656 . 9.2(12) ?
O2 Li1 O3 C28 . . -110.8(12) ?
O3 Li1 O3 C28 2_656 . 132.6(12) ?
O2 Li1 O3 C25' 2_656 . -167.4(10) ?
O2 Li1 O3 C25' . . 72.6(10) ?
O3 Li1 O3 C25' 2_656 . -44.0(10) ?
C13 N2 Zr1 N1 . . -39.04(11) ?
C13 N2 Zr1 N1 2_556 . 140.96(11) ?
C13 N2 Zr1 N1 . 2_556 140.96(11) ?
C13 N2 Zr1 N1 2_556 2_556 -39.04(11) ?
C13 N2 Zr1 Cl1 . . -128.58(10) ?
C13 N2 Zr1 Cl1 2_556 . 51.42(10) ?
C13 N2 Zr1 Cl1 . 2_556 51.42(10) ?
C13 N2 Zr1 Cl1 2_556 2_556 -128.58(10) ?
C12 N1 Zr1 N2 . . 142.95(16) ?
C1 N1 Zr1 N2 . . -49.66(16) ?
C1 N1 Zr1 N1 . 2_556 130.34(15) ?
C12 N1 Zr1 O1 . . -37.05(16) ?
C1 N1 Zr1 O1 . . 130.34(16) ?
C12 N1 Zr1 Cl1 . . -125.14(17) ?
C1 N1 Zr1 Cl1 . . 42.24(15) ?
C12 N1 Zr1 Cl1 . 2_556 50.95(17) ?
C1 N1 Zr1 Cl1 . 2_556 -141.67(15) ?
C19 O1 Zr1 N1 2_556 . -51.40(13) ?
C19 O1 Zr1 N1 2_556 2_556 128.60(13) ?
C19 O1 Zr1 Cl1 2_556 . 38.15(13) ?
C19 O1 Zr1 Cl1 2_556 2_556 -141.85(13) ?
C19 O1 Zr1 Cl1 . 2_556 38.15(13) ?
